data_4070604
loop_
_publ_author_name
'Franken, Andreas'
'McGrath, Thomas D.'
'Stone, F. Gordon A.'

_publ_section_title
;
 A 10-Vertex Iron&#x2212;Dicarbollide System Formed by Insertion of
 {Fe(CO)4} into 8-Vertex [closo-1-CB7H8]&#x2212;: Synthesis and Reactivity
 Studies
;
_journal_issue 5
_journal_name_full Organometallics
_journal_page_first 908
_journal_paper_doi 10.1021/om700865s
_journal_volume 27
_journal_year 2008
_chemical_formula_sum 'C31.5 H52 B7 Fe N2 O P'
_chemical_formula_weight 637.24
_chemical_name_systematic
; 
 ? 
;
_space_group_IT_number 14
_symmetry_cell_setting monoclinic
_symmetry_space_group_name_Hall '-P 2yn'
_symmetry_space_group_name_H-M 'P 1 21/n 1'
_atom_sites_solution_hydrogens geom
_atom_sites_solution_primary direct
_atom_sites_solution_secondary difmap
_audit_creation_method SHELXL-97
_cell_angle_alpha 90.00
_cell_angle_beta 90.564(15)
_cell_angle_gamma 90.00
_cell_formula_units_Z 4
_cell_length_a 13.040(3)
_cell_length_b 15.018(3)
_cell_length_c 18.379(4)
_cell_measurement_reflns_used 2446
_cell_measurement_temperature 110(2)
_cell_measurement_theta_max 20.37
_cell_measurement_theta_min 2.34
_cell_volume 3599.1(13)
_computing_cell_refinement 'Bruker APEX2 (Bruker, 2003)'
_computing_data_collection 'Bruker APEX2 (Bruker, 2003)'
_computing_data_reduction 'Bruker APEX2 (Bruker, 2003)'
_computing_molecular_graphics 'Bruker SHELXTL (Bruker, 2001)'
_computing_publication_material 'Bruker SHELXTL (Bruker, 2001)'
_computing_structure_refinement 'Bruker SHELXTL (Bruker, 2001)'
_computing_structure_solution 'Bruker SHELXTL (Bruker, 2001)'
_diffrn_ambient_temperature 110(2)
_diffrn_measured_fraction_theta_full 0.999
_diffrn_measured_fraction_theta_max 0.988
_diffrn_measurement_device_type 'Bruker-Nonius X8 APEX CCD area detector'
_diffrn_measurement_method 'phi and omega scans'
_diffrn_radiation_monochromator graphite
_diffrn_radiation_source 'fine-focus sealed tube'
_diffrn_radiation_type MoK\a
_diffrn_radiation_wavelength 0.71073
_diffrn_reflns_av_R_equivalents 0.1194
_diffrn_reflns_av_sigmaI/netI 0.1164
_diffrn_reflns_limit_h_max 16
_diffrn_reflns_limit_h_min -17
_diffrn_reflns_limit_k_max 19
_diffrn_reflns_limit_k_min -19
_diffrn_reflns_limit_l_max 23
_diffrn_reflns_limit_l_min -22
_diffrn_reflns_number 43480
_diffrn_reflns_theta_full 25.00
_diffrn_reflns_theta_max 27.77
_diffrn_reflns_theta_min 2.34
_exptl_absorpt_coefficient_mu 0.490
_exptl_absorpt_correction_T_max 0.964
_exptl_absorpt_correction_T_min 0.796
_exptl_absorpt_correction_type multi-scan
_exptl_absorpt_process_details 'SADABS (Bruker, 2003)'
_exptl_crystal_colour orange
_exptl_crystal_density_diffrn 1.176
_exptl_crystal_density_method 'not measured'
_exptl_crystal_description block
_exptl_crystal_F_000 1356
_exptl_crystal_size_max 0.14
_exptl_crystal_size_mid 0.11
_exptl_crystal_size_min 0.08
_refine_diff_density_max 0.417
_refine_diff_density_min -0.380
_refine_diff_density_rms 0.078
_refine_ls_extinction_method none
_refine_ls_goodness_of_fit_ref 1.000
_refine_ls_hydrogen_treatment mixed
_refine_ls_matrix_type full
_refine_ls_number_parameters 427
_refine_ls_number_reflns 8387
_refine_ls_number_restraints 0
_refine_ls_restrained_S_all 1.000
_refine_ls_R_factor_all 0.1348
_refine_ls_R_factor_gt 0.0574
_refine_ls_shift/su_max 0.000
_refine_ls_shift/su_mean 0.000
_refine_ls_structure_factor_coef Fsqd
_refine_ls_weighting_details 'calc w=1/[\s^2^(Fo^2^)+(0.0452P)^2^+1.2093P] where P=(Fo^2^+2Fc^2^)/3'
_refine_ls_weighting_scheme calc
_refine_ls_wR_factor_gt 0.1065
_refine_ls_wR_factor_ref 0.1339
_reflns_number_gt 4636
_reflns_number_total 8387
_reflns_threshold_expression >2sigma(I)
_cod_data_source_file om700865s-file001.cif
_cod_data_source_block 10
_cod_depositor_comments
;
The following automatic conversions were performed:

'_symmetry_cell_setting' value 'Monoclinic' changed to 'monoclinic'
according to /home/saulius/struct/CIF-dictionaries/cif_core.dic
dictionary named 'cif_core.dic' version 2.4.1 from 2010-06-29.

Automatic conversion script
Id: cif_fix_values 1715 2011-07-08 13:25:40Z adriana 
;
_cod_original_cell_volume 3599.1(14)
_cod_original_sg_symbol_H-M 'P2(1)/n  '
_cod_original_formula_sum 'C31.50 H52 B7 Fe N2 O P'
_cod_database_code 4070604

loop_
_symmetry_equiv_pos_as_xyz
'x, y, z'
'-x+1/2, y+1/2, -z+1/2'
'-x, -y, -z'
'x-1/2, -y-1/2, z-1/2'

loop_
_atom_site_label
_atom_site_type_symbol
_atom_site_fract_x
_atom_site_fract_y
_atom_site_fract_z
_atom_site_U_iso_or_equiv
_atom_site_adp_type
_atom_site_occupancy
_atom_site_symmetry_multiplicity
_atom_site_calc_flag
_atom_site_refinement_flags
C1 C -0.0915(2) 0.1227(2) 0.29252(16) 0.0224(7) Uani 1 1 d .
O1 O -0.05422(17) 0.03591(14) 0.30509(12) 0.0267(5) Uani 1 1 d .
C2 C -0.1026(3) -0.0151(2) 0.36146(18) 0.0332(9) Uani 1 1 d .
H2A H -0.1730 -0.0317 0.3461 0.040 Uiso 1 1 calc R
H2B H -0.1070 0.0208 0.4065 0.040 Uiso 1 1 calc R
C3 C -0.0407(3) -0.0967(3) 0.3754(2) 0.0509(11) Uani 1 1 d .
H3A H -0.0223 -0.1316 0.3344 0.061 Uiso 1 1 calc R
C4 C -0.0107(4) -0.1236(4) 0.4371(3) 0.0928(19) Uani 1 1 d .
H4A H -0.0275 -0.0907 0.4795 0.111 Uiso 1 1 calc R
H4B H 0.0286 -0.1766 0.4411 0.111 Uiso 1 1 calc R
Fe2 Fe -0.00895(3) 0.20744(3) 0.23698(2) 0.01772(13) Uani 1 1 d .
B3 B -0.0787(3) 0.2082(3) 0.34488(19) 0.0241(8) Uani 1 1 d .
H3 H -0.036(2) 0.199(2) 0.4008(16) 0.029 Uiso 1 1 d .
B4 B -0.2019(3) 0.1534(3) 0.3216(2) 0.0258(9) Uani 1 1 d .
H4 H -0.247(2) 0.108(2) 0.3507(16) 0.031 Uiso 1 1 d .
B5 B -0.1641(3) 0.1521(3) 0.2238(2) 0.0240(9) Uani 1 1 d .
H5 H -0.192(2) 0.098(2) 0.1841(16) 0.029 Uiso 1 1 d .
B6 B -0.0872(3) 0.3119(3) 0.2960(2) 0.0254(9) Uani 1 1 d .
H6 H -0.047(2) 0.373(2) 0.3105(16) 0.031 Uiso 1 1 d .
B7 B -0.1996(3) 0.2687(3) 0.3442(2) 0.0282(10) Uani 1 1 d .
H7 H -0.235(2) 0.295(2) 0.3934(17) 0.034 Uiso 1 1 d .
B8 B -0.2604(3) 0.2304(3) 0.2595(2) 0.0268(9) Uani 1 1 d .
H8 H -0.346(2) 0.227(2) 0.2493(16) 0.032 Uiso 1 1 d .
B9 B -0.1519(3) 0.2698(2) 0.2045(2) 0.0231(9) Uani 1 1 d .
H9 H -0.162(2) 0.2984(19) 0.1452(16) 0.028 Uiso 1 1 d .
C10 C -0.2042(3) 0.3242(2) 0.26985(18) 0.0268(8) Uani 1 1 d .
H10 H -0.237(2) 0.378(2) 0.2646(17) 0.032 Uiso 1 1 d .
C11 C 0.0349(2) 0.1218(2) 0.17351(16) 0.0188(7) Uani 1 1 d .
N11 N 0.0593(2) 0.06496(17) 0.13290(14) 0.0200(6) Uani 1 1 d .
C12 C 0.0807(2) -0.0052(2) 0.08546(16) 0.0196(7) Uani 1 1 d .
C13 C 0.1566(2) 0.0067(2) 0.03295(16) 0.0218(7) Uani 1 1 d .
C14 C 0.2157(3) 0.0925(2) 0.02889(18) 0.0318(9) Uani 1 1 d .
H14A H 0.1915 0.1334 0.0665 0.048 Uiso 0.50 1 calc PR
H14B H 0.2053 0.1196 -0.0191 0.048 Uiso 0.50 1 calc PR
H14C H 0.2889 0.0804 0.0366 0.048 Uiso 0.50 1 calc PR
H14D H 0.2656 0.0888 -0.0105 0.048 Uiso 0.50 1 calc PR
H14E H 0.2518 0.1027 0.0752 0.048 Uiso 0.50 1 calc PR
H14F H 0.1683 0.1418 0.0194 0.048 Uiso 0.50 1 calc PR
C15 C 0.1750(3) -0.0632(2) -0.01452(18) 0.0296(8) Uani 1 1 d .
H15 H 0.2261 -0.0568 -0.0506 0.036 Uiso 1 1 calc R
C16 C 0.1202(3) -0.1421(2) -0.01040(19) 0.0335(9) Uani 1 1 d .
H16 H 0.1328 -0.1888 -0.0440 0.040 Uiso 1 1 calc R
C17 C 0.0471(3) -0.1525(2) 0.04300(18) 0.0307(9) Uani 1 1 d .
H17 H 0.0109 -0.2073 0.0460 0.037 Uiso 1 1 calc R
C18 C 0.0250(2) -0.0847(2) 0.09266(17) 0.0233(8) Uani 1 1 d .
C19 C -0.0546(3) -0.0950(2) 0.15056(18) 0.0328(9) Uani 1 1 d .
H19A H -0.0855 -0.1544 0.1471 0.049 Uiso 0.50 1 calc PR
H19B H -0.1080 -0.0497 0.1438 0.049 Uiso 0.50 1 calc PR
H19C H -0.0224 -0.0876 0.1986 0.049 Uiso 0.50 1 calc PR
H19D H -0.0584 -0.0401 0.1792 0.049 Uiso 0.50 1 calc PR
H19E H -0.0360 -0.1448 0.1825 0.049 Uiso 0.50 1 calc PR
H19F H -0.1215 -0.1068 0.1277 0.049 Uiso 0.50 1 calc PR
N21 N 0.0661(2) 0.35755(18) 0.14369(15) 0.0246(6) Uani 1 1 d .
C21 C 0.0378(2) 0.2985(2) 0.18094(16) 0.0197(7) Uani 1 1 d .
C22 C 0.0863(3) 0.4341(2) 0.10253(18) 0.0251(8) Uani 1 1 d .
C23 C 0.0315(3) 0.5122(2) 0.1187(2) 0.0309(9) Uani 1 1 d .
C24 C -0.0428(3) 0.5146(2) 0.1801(2) 0.0432(10) Uani 1 1 d .
H24A H -0.0735 0.5741 0.1831 0.065 Uiso 0.50 1 calc PR
H24B H -0.0069 0.5011 0.2258 0.065 Uiso 0.50 1 calc PR
H24C H -0.0968 0.4704 0.1715 0.065 Uiso 0.50 1 calc PR
H24D H -0.0446 0.4563 0.2039 0.065 Uiso 0.50 1 calc PR
H24E H -0.1113 0.5293 0.1611 0.065 Uiso 0.50 1 calc PR
H24F H -0.0213 0.5599 0.2154 0.065 Uiso 0.50 1 calc PR
C25 C 0.0502(3) 0.5859(2) 0.0749(2) 0.0385(10) Uani 1 1 d .
H25 H 0.0142 0.6398 0.0838 0.046 Uiso 1 1 calc R
C26 C 0.1195(3) 0.5829(2) 0.0189(2) 0.0400(11) Uani 1 1 d .
H26 H 0.1307 0.6341 -0.0103 0.048 Uiso 1 1 calc R
C27 C 0.1728(3) 0.5053(2) 0.00533(18) 0.0358(10) Uani 1 1 d .
H27 H 0.2211 0.5042 -0.0330 0.043 Uiso 1 1 calc R
C28 C 0.1577(3) 0.4287(2) 0.04638(18) 0.0288(8) Uani 1 1 d .
C29 C 0.2129(3) 0.3434(2) 0.0305(2) 0.0400(10) Uani 1 1 d .
H29A H 0.1916 0.2976 0.0651 0.060 Uiso 0.50 1 calc PR
H29B H 0.2871 0.3529 0.0349 0.060 Uiso 0.50 1 calc PR
H29C H 0.1961 0.3239 -0.0191 0.060 Uiso 0.50 1 calc PR
H29D H 0.2582 0.3520 -0.0112 0.060 Uiso 0.50 1 calc PR
H29E H 0.1628 0.2966 0.0190 0.060 Uiso 0.50 1 calc PR
H29F H 0.2538 0.3257 0.0731 0.060 Uiso 0.50 1 calc PR
P1 P 0.14210(6) 0.20255(6) 0.29384(4) 0.0225(2) Uani 1 1 d .
C111 C 0.1682(3) 0.2903(2) 0.36079(17) 0.0320(8) Uani 1 1 d .
H11A H 0.1093 0.2942 0.3942 0.038 Uiso 1 1 calc R
H11B H 0.2292 0.2731 0.3900 0.038 Uiso 1 1 calc R
C112 C 0.1871(3) 0.3827(2) 0.32774(19) 0.0382(10) Uani 1 1 d .
H11M H 0.1998 0.4258 0.3668 0.057 Uiso 1 1 calc R
H11N H 0.1266 0.4011 0.2994 0.057 Uiso 1 1 calc R
H11O H 0.2468 0.3802 0.2958 0.057 Uiso 1 1 calc R
C113 C 0.2514(2) 0.2115(2) 0.23196(17) 0.0287(8) Uani 1 1 d .
H11F H 0.2467 0.1620 0.1965 0.034 Uiso 1 1 calc R
H11G H 0.2442 0.2678 0.2043 0.034 Uiso 1 1 calc R
C114 C 0.3580(3) 0.2096(3) 0.26615(19) 0.0400(9) Uani 1 1 d .
H11C H 0.4095 0.2157 0.2280 0.060 Uiso 1 1 calc R
H11D H 0.3681 0.1531 0.2918 0.060 Uiso 1 1 calc R
H11E H 0.3650 0.2590 0.3007 0.060 Uiso 1 1 calc R
C115 C 0.1687(3) 0.1016(2) 0.34677(18) 0.0319(9) Uani 1 1 d .
H11K H 0.2291 0.1129 0.3786 0.038 Uiso 1 1 calc R
H11L H 0.1095 0.0898 0.3787 0.038 Uiso 1 1 calc R
C116 C 0.1894(3) 0.0183(2) 0.3017(2) 0.0393(10) Uani 1 1 d .
H11H H 0.2018 -0.0323 0.3343 0.059 Uiso 1 1 calc R
H11I H 0.2498 0.0280 0.2715 0.059 Uiso 1 1 calc R
H11J H 0.1298 0.0056 0.2705 0.059 Uiso 1 1 calc R
C91A C 0.5000 0.0000 0.0000 0.127(4) Uani 0.50 2 d SP
H91A H 0.4406 -0.0176 0.0299 0.152 Uiso 0.25 1 calc PR
H91B H 0.5570 -0.0383 0.0174 0.152 Uiso 0.25 1 calc PR
C91B C 0.5000 0.0000 0.0000 0.127(4) Uani 0.50 2 d SP
H91C H 0.4430 0.0383 -0.0174 0.152 Uiso 0.25 1 calc PR
H91D H 0.5594 0.0176 -0.0299 0.152 Uiso 0.25 1 calc PR
C92A C 0.4747(8) -0.0406(8) -0.0694(7) 0.068(3) Uani 0.50 1 d P
H92A H 0.4118 -0.0078 -0.0836 0.082 Uiso 0.50 1 calc PR
H92B H 0.5289 -0.0162 -0.1010 0.082 Uiso 0.50 1 calc PR
C93A C 0.4590(6) -0.1155(7) -0.0976(5) 0.165(4) Uani 0.50 1 d P
H93A H 0.4433 -0.1081 -0.1495 0.247 Uiso 0.50 1 calc PR
H93B H 0.4009 -0.1443 -0.0736 0.247 Uiso 0.50 1 calc PR
H93C H 0.5203 -0.1526 -0.0917 0.247 Uiso 0.50 1 calc PR
C92B C 0.4755(8) -0.0768(8) -0.0284(7) 0.069(4) Uani 0.50 1 d P
H92C H 0.4111 -0.0914 -0.0029 0.083 Uiso 0.50 1 calc PR
H92D H 0.5277 -0.1169 -0.0066 0.083 Uiso 0.50 1 calc PR
C93B C 0.4590(6) -0.1155(7) -0.0976(5) 0.165(4) Uani 0.50 1 d P
H93D H 0.4412 -0.1785 -0.0918 0.247 Uiso 0.50 1 calc PR
H93E H 0.5215 -0.1104 -0.1264 0.247 Uiso 0.50 1 calc PR
H93F H 0.4027 -0.0844 -0.1226 0.247 Uiso 0.50 1 calc PR

loop_
_atom_site_aniso_label
_atom_site_aniso_U_11
_atom_site_aniso_U_22
_atom_site_aniso_U_33
_atom_site_aniso_U_23
_atom_site_aniso_U_13
_atom_site_aniso_U_12
C1 0.0237(18) 0.0230(18) 0.0204(17) -0.0011(15) 0.0021(13) 0.0016(15)
O1 0.0334(14) 0.0209(13) 0.0259(12) 0.0063(10) 0.0045(10) 0.0016(10)
C2 0.040(2) 0.033(2) 0.0267(19) 0.0085(17) 0.0038(16) -0.0028(18)
C3 0.068(3) 0.044(3) 0.041(2) 0.019(2) 0.012(2) 0.006(2)
C4 0.121(5) 0.081(4) 0.076(4) 0.038(3) 0.003(3) 0.028(4)
Fe2 0.0196(2) 0.0180(2) 0.0155(2) -0.0014(2) -0.00145(16) 0.0018(2)
B3 0.026(2) 0.027(2) 0.0185(19) -0.0018(19) -0.0008(15) 0.0046(19)
B4 0.026(2) 0.031(2) 0.020(2) -0.0041(18) 0.0012(16) -0.0003(18)
B5 0.025(2) 0.024(2) 0.024(2) -0.0006(18) 0.0012(16) -0.0014(17)
B6 0.028(2) 0.027(2) 0.020(2) -0.0069(18) 0.0014(16) 0.0013(18)
B7 0.029(2) 0.032(3) 0.023(2) -0.0017(18) 0.0009(17) 0.0033(18)
B8 0.026(2) 0.035(3) 0.019(2) -0.0032(18) 0.0005(16) 0.0016(18)
B9 0.022(2) 0.025(2) 0.022(2) -0.0016(17) -0.0021(15) 0.0031(16)
C10 0.028(2) 0.028(2) 0.0245(18) -0.0030(16) -0.0011(15) 0.0083(15)
C11 0.0195(17) 0.0195(18) 0.0173(16) 0.0068(15) -0.0008(13) -0.0045(14)
N11 0.0233(15) 0.0177(15) 0.0191(14) -0.0009(12) -0.0007(11) 0.0007(12)
C12 0.0279(19) 0.0142(17) 0.0166(17) 0.0003(14) -0.0051(14) 0.0059(14)
C13 0.0263(19) 0.0221(18) 0.0169(17) 0.0041(15) -0.0013(14) 0.0050(15)
C14 0.037(2) 0.030(2) 0.029(2) 0.0024(17) 0.0095(16) -0.0032(17)
C15 0.036(2) 0.030(2) 0.0226(18) -0.0011(17) -0.0014(15) 0.0139(17)
C16 0.052(3) 0.023(2) 0.025(2) -0.0074(17) -0.0090(17) 0.0156(18)
C17 0.043(2) 0.0165(18) 0.033(2) -0.0006(16) -0.0112(17) 0.0048(16)
C18 0.0290(19) 0.0164(18) 0.0243(18) 0.0027(15) -0.0061(15) 0.0015(14)
C19 0.035(2) 0.028(2) 0.035(2) 0.0033(17) 0.0016(16) -0.0065(17)
N21 0.0240(16) 0.0195(15) 0.0301(16) 0.0028(14) -0.0033(12) 0.0017(12)
C21 0.0181(16) 0.0207(18) 0.0202(16) -0.0078(16) -0.0025(12) 0.0044(15)
C22 0.028(2) 0.0174(18) 0.0290(19) 0.0068(15) -0.0156(16) -0.0052(15)
C23 0.026(2) 0.023(2) 0.044(2) 0.0061(18) -0.0166(17) -0.0044(16)
C24 0.031(2) 0.026(2) 0.072(3) 0.000(2) -0.002(2) 0.0107(17)
C25 0.042(2) 0.0170(19) 0.056(3) 0.0098(19) -0.024(2) -0.0041(17)
C26 0.057(3) 0.028(2) 0.035(2) 0.0155(19) -0.020(2) -0.019(2)
C27 0.052(3) 0.032(2) 0.0237(19) 0.0052(17) -0.0085(17) -0.0184(19)
C28 0.040(2) 0.025(2) 0.0209(18) 0.0006(16) -0.0094(16) -0.0091(17)
C29 0.053(3) 0.034(2) 0.033(2) -0.0040(18) 0.0086(18) -0.0080(19)
P1 0.0210(4) 0.0266(5) 0.0199(4) -0.0009(4) -0.0039(3) 0.0017(4)
C111 0.0296(19) 0.041(2) 0.0250(18) -0.0081(18) -0.0058(14) -0.0056(18)
C112 0.035(2) 0.039(2) 0.040(2) -0.0129(19) -0.0035(18) -0.0093(18)
C113 0.0217(17) 0.036(2) 0.0286(18) 0.0006(17) -0.0031(14) 0.0043(17)
C114 0.0248(19) 0.052(2) 0.043(2) 0.007(2) -0.0048(16) 0.0055(19)
C115 0.033(2) 0.035(2) 0.0279(19) 0.0080(17) -0.0081(16) 0.0020(17)
C116 0.038(2) 0.033(2) 0.047(2) 0.0080(19) -0.0085(18) 0.0109(18)
C91A 0.080(7) 0.181(12) 0.119(9) -0.083(8) -0.026(6) 0.066(8)
C91B 0.080(7) 0.181(12) 0.119(9) -0.083(8) -0.026(6) 0.066(8)
C92A 0.063(7) 0.072(9) 0.070(8) 0.024(8) 0.018(6) -0.005(6)
C93A 0.119(7) 0.211(10) 0.164(8) -0.111(7) -0.012(6) 0.045(7)
C92B 0.053(7) 0.095(10) 0.058(7) 0.030(8) 0.000(6) -0.027(6)
C93B 0.119(7) 0.211(10) 0.164(8) -0.111(7) -0.012(6) 0.045(7)

loop_
_atom_type_symbol
_atom_type_description
_atom_type_scat_dispersion_real
_atom_type_scat_dispersion_imag
_atom_type_scat_source
C C 0.0033 0.0016 'International Tables Vol C Tables 4.2.6.8 and 6.1.1.4'
H H 0.0000 0.0000 'International Tables Vol C Tables 4.2.6.8 and 6.1.1.4'
B B 0.0013 0.0007 'International Tables Vol C Tables 4.2.6.8 and 6.1.1.4'
N N 0.0061 0.0033 'International Tables Vol C Tables 4.2.6.8 and 6.1.1.4'
O O 0.0106 0.0060 'International Tables Vol C Tables 4.2.6.8 and 6.1.1.4'
P P 0.1023 0.0942 'International Tables Vol C Tables 4.2.6.8 and 6.1.1.4'
Fe Fe 0.3463 0.8444 'International Tables Vol C Tables 4.2.6.8 and 6.1.1.4'

loop_
_geom_angle_atom_site_label_1
_geom_angle_atom_site_label_2
_geom_angle_atom_site_label_3
_geom_angle
_geom_angle_site_symmetry_1
O1 C1 B4 121.3(3) .
O1 C1 B3 127.2(3) .
B4 C1 B3 70.2(2) .
O1 C1 B5 125.0(3) .
B4 C1 B5 70.5(2) .
B3 C1 B5 107.6(3) .
O1 C1 Fe2 119.7(2) .
B4 C1 Fe2 119.0(2) .
B3 C1 Fe2 74.87(19) .
B5 C1 Fe2 74.83(18) .
C1 O1 C2 117.2(3) .
O1 C2 C3 108.8(3) .
C4 C3 C2 125.4(5) .
C21 Fe2 C11 93.38(13) .
C21 Fe2 C1 166.14(13) .
C11 Fe2 C1 92.99(13) .
C21 Fe2 B9 79.10(14) .
C11 Fe2 B9 113.71(13) .
C1 Fe2 B9 87.06(14) .
C21 Fe2 B6 84.31(14) .
C11 Fe2 B6 167.99(13) .
C1 Fe2 B6 86.92(14) .
B9 Fe2 B6 54.29(14) .
C21 Fe2 B3 130.73(14) .
C11 Fe2 B3 135.68(14) .
C1 Fe2 B3 45.32(14) .
B9 Fe2 B3 83.28(14) .
B6 Fe2 B3 48.83(15) .
C21 Fe2 B5 122.32(13) .
C11 Fe2 B5 87.54(14) .
C1 Fe2 B5 45.75(13) .
B9 Fe2 B5 49.05(14) .
B6 Fe2 B5 83.79(15) .
B3 Fe2 B5 73.25(14) .
C21 Fe2 P1 89.48(9) .
C11 Fe2 P1 89.73(9) .
C1 Fe2 P1 102.86(9) .
B9 Fe2 P1 154.26(10) .
B6 Fe2 P1 102.01(11) .
B3 Fe2 P1 87.04(10) .
B5 Fe2 P1 148.19(10) .
C1 B3 B6 112.7(3) .
C1 B3 B7 108.0(3) .
B6 B3 B7 61.1(2) .
C1 B3 B4 54.8(2) .
B6 B3 B4 102.7(2) .
B7 B3 B4 58.0(2) .
C1 B3 Fe2 59.80(16) .
B6 B3 Fe2 64.95(17) .
B7 B3 Fe2 111.3(2) .
B4 B3 Fe2 98.9(2) .
C1 B4 B7 110.1(3) .
C1 B4 B8 110.6(3) .
B7 B4 B8 61.7(2) .
C1 B4 B3 55.1(2) .
B7 B4 B3 60.1(2) .
B8 B4 B3 102.9(3) .
C1 B4 B5 55.4(2) .
B7 B4 B5 103.3(3) .
B8 B4 B5 60.6(2) .
B3 B4 B5 89.5(2) .
C1 B5 B9 111.4(3) .
C1 B5 B8 106.8(3) .
B9 B5 B8 60.6(2) .
C1 B5 B4 54.2(2) .
B9 B5 B4 101.7(3) .
B8 B5 B4 57.6(2) .
C1 B5 Fe2 59.42(17) .
B9 B5 Fe2 64.51(17) .
B8 B5 Fe2 110.4(2) .
B4 B5 Fe2 98.1(2) .
C10 B6 B3 107.6(3) .
C10 B6 B7 54.9(2) .
B3 B6 B7 60.0(2) .
C10 B6 B9 52.1(2) .
B3 B6 B9 99.9(2) .
B7 B6 B9 87.8(2) .
C10 B6 Fe2 112.6(2) .
B3 B6 Fe2 66.22(17) .
B7 B6 Fe2 111.5(2) .
B9 B6 Fe2 62.77(16) .
C10 B7 B4 107.8(3) .
C10 B7 B3 106.9(3) .
B4 B7 B3 61.9(2) .
C10 B7 B8 55.0(2) .
B4 B7 B8 59.4(2) .
B3 B7 B8 102.5(3) .
C10 B7 B6 55.1(2) .
B4 B7 B6 104.0(3) .
B3 B7 B6 59.0(2) .
B8 B7 B6 92.4(3) .
C10 B8 B4 107.5(3) .
C10 B8 B7 55.1(2) .
B4 B8 B7 58.9(2) .
C10 B8 B9 55.2(2) .
B4 B8 B9 103.4(3) .
B7 B8 B9 92.1(2) .
C10 B8 B5 106.9(3) .
B4 B8 B5 61.8(2) .
B7 B8 B5 102.2(3) .
B9 B8 B5 58.8(2) .
C10 B9 B5 108.1(3) .
C10 B9 B8 54.6(2) .
B5 B9 B8 60.7(2) .
C10 B9 B6 51.99(19) .
B5 B9 B6 100.6(2) .
B8 B9 B6 87.7(2) .
C10 B9 Fe2 112.6(2) .
B5 B9 Fe2 66.44(17) .
B8 B9 Fe2 111.9(2) .
B6 B9 Fe2 62.95(15) .
B8 C10 B7 69.9(2) .
B8 C10 B6 111.6(3) .
B7 C10 B6 70.0(2) .
B8 C10 B9 70.2(2) .
B7 C10 B9 111.1(3) .
B6 C10 B9 75.9(2) .
N11 C11 Fe2 177.2(3) .
C11 N11 C12 175.6(3) .
N11 C12 C13 118.7(3) .
N11 C12 C18 118.4(3) .
C13 C12 C18 122.9(3) .
C15 C13 C12 117.6(3) .
C15 C13 C14 121.7(3) .
C12 C13 C14 120.7(3) .
C16 C15 C13 121.4(3) .
C17 C16 C15 119.6(3) .
C16 C17 C18 121.9(3) .
C17 C18 C12 116.5(3) .
C17 C18 C19 122.4(3) .
C12 C18 C19 121.1(3) .
C21 N21 C22 171.5(3) .
N21 C21 Fe2 178.5(3) .
C28 C22 N21 118.7(3) .
C28 C22 C23 123.1(3) .
N21 C22 C23 118.1(3) .
C25 C23 C22 116.7(4) .
C25 C23 C24 122.4(3) .
C22 C23 C24 120.9(3) .
C26 C25 C23 121.7(4) .
C25 C26 C27 119.9(3) .
C26 C27 C28 121.7(4) .
C27 C28 C22 116.9(3) .
C27 C28 C29 122.0(3) .
C22 C28 C29 121.1(3) .
C111 P1 C115 101.85(16) .
C111 P1 C113 102.89(16) .
C115 P1 C113 104.18(17) .
C111 P1 Fe2 116.75(12) .
C115 P1 Fe2 116.08(12) .
C113 P1 Fe2 113.33(10) .
C112 C111 P1 114.4(2) .
C114 C113 P1 117.0(2) .
C116 C115 P1 115.1(2) .
C92B C91A C92A 141.0(5) 3_655
C93A C92A C91A 140.9(12) .

loop_
_geom_bond_atom_site_label_1
_geom_bond_atom_site_label_2
_geom_bond_distance
_geom_bond_site_symmetry_2
C1 O1 1.409(4) .
C1 B4 1.607(5) .
C1 B3 1.613(5) .
C1 B5 1.631(5) .
C1 Fe2 1.961(3) .
O1 C2 1.439(4) .
C2 C3 1.488(5) .
C3 C4 1.262(6) .
Fe2 C21 1.821(4) .
Fe2 C11 1.832(3) .
Fe2 B9 2.165(4) .
Fe2 B6 2.168(4) .
Fe2 B3 2.190(4) .
Fe2 B5 2.198(4) .
Fe2 P1 2.2219(10) .
B3 B6 1.801(6) .
B3 B7 1.820(5) .
B3 B4 1.852(5) .
B4 B7 1.781(6) .
B4 B8 1.791(5) .
B4 B5 1.868(5) .
B5 B9 1.811(5) .
B5 B8 1.846(6) .
B6 C10 1.606(5) .
B6 B7 1.839(6) .
B6 B9 1.977(5) .
B7 C10 1.601(5) .
B7 B8 1.833(5) .
B8 C10 1.598(5) .
B8 B9 1.845(6) .
B9 C10 1.609(5) .
C11 N11 1.179(4) .
N11 C12 1.398(4) .
C12 C13 1.400(4) .
C12 C18 1.405(4) .
C13 C15 1.387(4) .
C13 C14 1.503(4) .
C15 C16 1.387(5) .
C16 C17 1.384(5) .
C17 C18 1.399(4) .
C18 C19 1.502(5) .
N21 C21 1.182(4) .
N21 C22 1.402(4) .
C22 C28 1.399(5) .
C22 C23 1.407(5) .
C23 C25 1.393(5) .
C23 C24 1.495(5) .
C25 C26 1.377(5) .
C26 C27 1.381(5) .
C27 C28 1.390(5) .
C28 C29 1.501(5) .
P1 C111 1.832(3) .
P1 C115 1.833(3) .
P1 C113 1.837(3) .
C111 C112 1.536(5) .
C113 C114 1.520(4) .
C115 C116 1.526(5) .
C91A C92B 1.304(12) 3_655
C91A C92A 1.448(13) .
C92A C93A 1.255(12) .
